data_7237471
loop_
_publ_author_name
'Liu, Zhong-Yi'
'Zhao, Hong'
'Song, Wei-Chao'
'Wang, Xiu-Guang'
'Liu, Zheng-Yu'
'Zhao, Xiao-Jun'
'Yang, En-Cui'

_publ_section_title
;
 A dynamic microporous magnet exhibiting room-temperature thermal
 hysteresis, variable magnetic ordering temperatures and highly selective
 adsorption for CO2
;
_journal_issue 2
_journal_name_full 'Journal of Materials Chemistry C'
_journal_page_first 218
_journal_paper_doi 10.1039/C8TC03356K
_journal_volume 7
_journal_year 2019
_chemical_formula_moiety '0.25(C96 H104 Co20 N88 O60), 4.65(H2 O), 3(O)'
_chemical_formula_sum 'C24 H41.25 Co5 N22 O22.75'
_chemical_formula_weight 1296.69
_space_group_crystal_system monoclinic
_space_group_IT_number 15
_space_group_name_Hall '-C 2yc'
_space_group_name_H-M_alt 'C 1 2/c 1'
_atom_sites_solution_hydrogens mixed
_atom_sites_solution_primary direct
_audit_creation_date 2018-09-19
_audit_creation_method
;
Olex2 1.2-beta
(compiled 2018.05.29 svn.r3508 for OlexSys, GUI svn.r5506)
;
_audit_update_record
;
2018-09-21 deposited with the CCDC.
2018-10-11 downloaded from the CCDC.
;
_cell_angle_alpha 90
_cell_angle_beta 97.630(7)
_cell_angle_gamma 90
_cell_formula_units_Z 4
_cell_length_a 22.0069(18)
_cell_length_b 13.8971(8)
_cell_length_c 16.1662(12)
_cell_measurement_reflns_used 3801
_cell_measurement_temperature 273.00(10)
_cell_measurement_theta_max 29.3490
_cell_measurement_theta_min 3.7830
_cell_volume 4900.4(6)
_computing_cell_refinement
;
CrysAlisPro, Agilent Technologies,
Version 1.171.37.35 (release 13-08-2014 CrysAlis171 .NET)
(compiled Aug 13 2014,18:06:01)
;
_computing_data_collection
;
CrysAlisPro, Agilent Technologies,
Version 1.171.37.35 (release 13-08-2014 CrysAlis171 .NET)
(compiled Aug 13 2014,18:06:01)
;
_computing_data_reduction
;
CrysAlisPro, Agilent Technologies,
Version 1.171.37.35 (release 13-08-2014 CrysAlis171 .NET)
(compiled Aug 13 2014,18:06:01)
;
_computing_molecular_graphics 'Olex2 (Dolomanov et al., 2009)'
_computing_publication_material 'Olex2 (Dolomanov et al., 2009)'
_computing_structure_refinement 'ShelXL (Sheldrick, 2015)'
_computing_structure_solution 'ShelXS (Sheldrick, 2008)'
_diffrn_ambient_environment N~2~
_diffrn_ambient_temperature 110.00(10)
_diffrn_detector 'CCD plate'
_diffrn_detector_area_resol_mean 10.5479
_diffrn_detector_type AtlasS2
_diffrn_measured_fraction_theta_full 0.994
_diffrn_measured_fraction_theta_max 0.994
_diffrn_measurement_details
;
#__ type_ start__ end____ width___ exp.time_
  1 omega  -95.00  -59.00   1.0000  169.5050
omega____ theta____ kappa____ phi______ frames
    -      -12.2164 -178.0000    0.0000 36

#__ type_ start__ end____ width___ exp.time_
  2 omega  -77.00    0.00   1.0000  169.5050
omega____ theta____ kappa____ phi______ frames
    -      -12.2164  -38.0000 -120.0000 77

#__ type_ start__ end____ width___ exp.time_
  3 omega  -24.00   30.00   1.0000  169.5050
omega____ theta____ kappa____ phi______ frames
    -      -12.2164   19.0000   60.0000 54

#__ type_ start__ end____ width___ exp.time_
  4 omega   33.00   67.00   1.0000  169.5050
omega____ theta____ kappa____ phi______ frames
    -      -12.2164   19.0000   60.0000 34

#__ type_ start__ end____ width___ exp.time_
  5 omega   41.00   84.00   1.0000  169.5050
omega____ theta____ kappa____ phi______ frames
    -       12.2164  178.0000  -90.0000 43
;
_diffrn_measurement_device 'four-circle diffractometer'
_diffrn_measurement_device_type 'SuperNova, Dual, Cu at zero, AtlasS2'
_diffrn_measurement_method '\w scans'
_diffrn_orient_matrix_UB_11 -0.0228830000
_diffrn_orient_matrix_UB_12 -0.0335484000
_diffrn_orient_matrix_UB_13 0.0079149000
_diffrn_orient_matrix_UB_21 -0.0064600000
_diffrn_orient_matrix_UB_22 -0.0097005000
_diffrn_orient_matrix_UB_23 -0.0433182000
_diffrn_orient_matrix_UB_31 0.0222115000
_diffrn_orient_matrix_UB_32 -0.0372419000
_diffrn_orient_matrix_UB_33 0.0041251000
_diffrn_radiation_monochromator mirror
_diffrn_radiation_probe x-ray
_diffrn_radiation_type MoK\a
_diffrn_radiation_wavelength 0.71073
_diffrn_reflns_av_R_equivalents 0.0561
_diffrn_reflns_av_unetI/netI 0.0699
_diffrn_reflns_Laue_measured_fraction_full 0.994
_diffrn_reflns_Laue_measured_fraction_max 0.994
_diffrn_reflns_limit_h_max 26
_diffrn_reflns_limit_h_min -25
_diffrn_reflns_limit_k_max 15
_diffrn_reflns_limit_k_min -16
_diffrn_reflns_limit_l_max 14
_diffrn_reflns_limit_l_min -19
_diffrn_reflns_number 11762
_diffrn_reflns_point_group_measured_fraction_full 0.994
_diffrn_reflns_point_group_measured_fraction_max 0.994
_diffrn_reflns_theta_full 25.009
_diffrn_reflns_theta_max 25.009
_diffrn_reflns_theta_min 3.477
_diffrn_source 'SuperNova (Mo) X-ray Source'
_exptl_absorpt_coefficient_mu 1.757
_exptl_absorpt_correction_T_max 1.00000
_exptl_absorpt_correction_T_min 0.51282
_exptl_absorpt_correction_type multi-scan
_exptl_absorpt_process_details
;
CrysAlisPro, Agilent Technologies,
Version 1.171.37.35 (release 13-08-2014 CrysAlis171 .NET)
(compiled Aug 13 2014,18:06:01)
Empirical absorption correction using spherical harmonics,
 implemented in SCALE3 ABSPACK scaling algorithm.
;
_exptl_crystal_colour Purple
_exptl_crystal_colour_primary Purple
_exptl_crystal_density_diffrn 1.758
_exptl_crystal_density_meas ?
_exptl_crystal_description block
_exptl_crystal_F_000 2625
_exptl_crystal_size_max 0.18
_exptl_crystal_size_mid 0.17
_exptl_crystal_size_min 0.16
_refine_diff_density_max 0.670
_refine_diff_density_min -1.098
_refine_diff_density_rms 0.121
_refine_ls_extinction_method none
_refine_ls_goodness_of_fit_ref 1.169
_refine_ls_hydrogen_treatment constr
_refine_ls_matrix_type full
_refine_ls_number_parameters 359
_refine_ls_number_reflns 4291
_refine_ls_number_restraints 18
_refine_ls_restrained_S_all 1.177
_refine_ls_R_factor_all 0.0916
_refine_ls_R_factor_gt 0.0662
_refine_ls_shift/su_max 0.000
_refine_ls_shift/su_mean 0.000
_refine_ls_structure_factor_coef Fsqd
_refine_ls_weighting_details 'w=1/[\s^2^(Fo^2^)+(0.0223P)^2^+66.6631P] where P=(Fo^2^+2Fc^2^)/3'
_refine_ls_weighting_scheme calc
_refine_ls_wR_factor_gt 0.1322
_refine_ls_wR_factor_ref 0.1403
_reflns_Friedel_coverage 0.000
_reflns_number_gt 3257
_reflns_number_total 4291
_reflns_threshold_expression 'I > 2\s(I)'
_cod_data_source_file c8tc03356k2.cif
_cod_data_source_block a150210b
_cod_depositor_comments
;
The following automatic conversions were performed:

data item '_exptl_crystal_density_meas' value 'NONE' was changed to
'?' -- the value is perceived as not measured.

Automatic conversion script
Id: cif_fix_values 6909 2019-04-08 15:41:33Z antanas 
;
_cod_database_code 7237471
_shelx_shelxl_version_number 2014/7
_chemical_oxdiff_formula 'C H O N Cu'
_shelx_space_group_comment
;
The symmetry employed for this shelxl refinement is uniquely defined
by the following loop, which should always be used as a source of
symmetry information in preference to the above space-group names.
They are only intended as comments.
;
_shelx_estimated_absorpt_t_max 0.766
_shelx_estimated_absorpt_t_min 0.743
_reflns_odcompleteness_completeness 99.68
_reflns_odcompleteness_iscentric 1
_reflns_odcompleteness_theta 26.32
_olex2_refinement_description
;
1. Fixed Uiso
 At 1.2 times of:
  All C(H) groups, All N(H,H) groups
 At 1.5 times of:
  All O(H,H) groups
2. Uiso/Uaniso restraints and constraints
Uanis(N10) \\sim Ueq, Uanis(N9) \\sim Ueq: with sigma of 0.005 and sigma for
terminal atoms of 0.01
Uanis(O13) \\sim Ueq: with sigma of 0.005 and sigma for terminal atoms of 0.005
Uanis(O9) = Uanis(O9')
Uanis(O11) = Uanis(O11')
3. Others
 Sof(O9')=Sof(H9'A)=Sof(H9'B)=1-FVAR(1)
 Sof(O9)=Sof(H9C)=Sof(H9D)=FVAR(1)
 Sof(O11')=1-FVAR(2)
 Sof(O11)=FVAR(2)
 Fixed Sof: O7(0.5) H7A(0.5) H7B(0.5) O12(0.325) H12A(0.325) H12B(0.325)
 O13(0.5)
4.a Riding coordinates:
 O8(H8A,H8B), O7(H7A,H7B), O10(H10C,H10D), O12(H12A,H12B)
4.b Free rotating group:
 O9(H9C,H9D,O9',H9'A,H9'B)
4.c Rotating group:
 N4(H4A,H4B), N5(H5A,H5B), N10(H10A,H10B)
4.d Aromatic/amide H refined with riding coordinates:
 C6(H6), C8(H8)
4.e X=CH2 refined with riding coordinates:
 N9(H9A,H9B)
;
_olex2_submission_special_instructions 'No special instructions were received'

loop_
_space_group_symop_operation_xyz
'x, y, z'
'-x, y, -z+1/2'
'x+1/2, y+1/2, z'
'-x+1/2, y+1/2, -z+1/2'
'-x, -y, -z'
'x, -y, z-1/2'
'-x+1/2, -y+1/2, -z'
'x+1/2, -y+1/2, z-1/2'

loop_
_atom_site_label
_atom_site_type_symbol
_atom_site_fract_x
_atom_site_fract_y
_atom_site_fract_z
_atom_site_U_iso_or_equiv
_atom_site_adp_type
_atom_site_occupancy
_atom_site_site_symmetry_order
_atom_site_calc_flag
_atom_site_refinement_flags_posn
_atom_site_refinement_flags_adp
_atom_site_refinement_flags_occupancy
_atom_site_disorder_assembly
_atom_site_disorder_group
Co1 Co 0.5000 0.81286(9) 0.7500 0.0146(3) Uani 1 2 d S T P . .
Co2 Co 0.33837(4) 0.81126(6) 0.72335(5) 0.0184(2) Uani 1 1 d . . . . .
Co3 Co 0.40826(4) 0.20208(6) 0.86631(5) 0.0156(2) Uani 1 1 d . . . . .
O1 O 0.3056(2) 0.2391(3) 0.8447(3) 0.0189(10) Uani 1 1 d . . . . .
O2 O 0.2431(2) 0.3650(4) 0.8141(4) 0.0426(16) Uani 1 1 d . . . . .
O3 O 0.5031(2) 0.2465(3) 0.8647(3) 0.0199(10) Uani 1 1 d . . . . .
O4 O 0.5626(2) 0.3746(4) 0.8528(4) 0.0435(15) Uani 1 1 d . . . . .
O5 O 0.4415(2) 0.6950(3) 0.7923(3) 0.0294(12) Uani 1 1 d . . . . .
O6 O 0.3406(2) 0.6799(4) 0.7667(4) 0.0470(16) Uani 1 1 d . . . . .
O8 O 0.3966(2) 0.1960(4) 0.7312(3) 0.0300(12) Uani 1 1 d . . . . .
H8A H 0.4090 0.2481 0.7115 0.045 Uiso 1 1 d R . . . .
H8B H 0.3589 0.1883 0.7128 0.045 Uiso 1 1 d R . . . .
O7 O 0.2727(6) 0.7940(10) 0.8265(9) 0.063(4) Uani 0.5 1 d . . . . .
H7A H 0.2361 0.8127 0.8041 0.094 Uiso 0.5 1 d R . . . .
H7B H 0.2920 0.8084 0.8740 0.094 Uiso 0.5 1 d R . . . .
O9 O 0.1977(5) 0.1224(8) 0.3798(7) 0.049(2) Uani 0.616(11) 1 d . . . A 2
H9C H 0.2072 0.1018 0.4294 0.074 Uiso 0.616(11) 1 d G . . A 2
H9D H 0.1593 0.1171 0.3657 0.074 Uiso 0.616(11) 1 d G . . A 2
O9' O 0.1803(8) 0.1372(14) 0.4239(9) 0.049(2) Uani 0.384(11) 1 d G . . A 1
H9'A H 0.2031 0.1862 0.4339 0.074 Uiso 0.384(11) 1 d G . . A 1
H9'B H 0.1438 0.1552 0.4072 0.074 Uiso 0.384(11) 1 d G . . A 1
O10 O 0.2597(4) 0.0409(6) 0.5273(5) 0.087(3) Uani 1 1 d . . . . .
H10C H 0.2946 0.0216 0.5171 0.131 Uiso 1 1 d R . . . .
H10D H 0.2641 0.0745 0.5716 0.131 Uiso 1 1 d R . . . .
O11 O 0.2263(5) 0.6828(8) 0.8541(7) 0.047(2) Uani 0.595(10) 1 d . . . B 2
O11' O 0.2086(7) 0.6228(12) 0.8236(10) 0.047(2) Uani 0.405(10) 1 d . . . B 1
O12 O 0.6132(11) 0.0404(17) 0.9868(13) 0.080(7) Uani 0.325 1 d . . . . .
H12A H 0.6125 0.1001 0.9982 0.119 Uiso 0.325 1 d R . . . .
H12B H 0.5768 0.0209 0.9715 0.119 Uiso 0.325 1 d R . . . .
O13 O 0.6557(8) 0.7878(13) 0.5294(12) 0.099(5) Uani 0.5 1 d . U . . .
N1 N 0.4451(2) 0.9174(4) 0.8008(3) 0.0153(12) Uani 1 1 d . . . . .
N2 N 0.3801(2) 0.9125(4) 0.7940(3) 0.0155(12) Uani 1 1 d . . . . .
N3 N 0.4103(2) 1.0534(4) 0.8544(3) 0.0167(12) Uani 1 1 d . . . . .
N4 N 0.5188(3) 1.0319(4) 0.8600(4) 0.0271(14) Uani 1 1 d . . . . .
H4A H 0.5429 1.0003 0.8320 0.033 Uiso 1 1 d GR . . . .
H4B H 0.5210 1.0922 0.8488 0.033 Uiso 1 1 d GR . . . .
N5 N 0.3029(2) 1.0187(4) 0.8290(4) 0.0252(14) Uani 1 1 d . . . . .
H5A H 0.2811 0.9672 0.8234 0.030 Uiso 1 1 d GR . . . .
H5B H 0.2995 1.0448 0.8764 0.030 Uiso 1 1 d GR . . . .
N6 N 0.4468(2) 0.8028(4) 0.6346(3) 0.0190(12) Uani 1 1 d . . . . .
N7 N 0.3827(2) 0.8147(4) 0.6236(3) 0.0161(11) Uani 1 1 d . . . . .
N8 N 0.4116(2) 0.8013(4) 0.4973(3) 0.0154(11) Uani 1 1 d . . . . .
N9 N 0.5189(3) 0.7834(6) 0.5406(4) 0.051(2) Uani 1 1 d . U . . .
H9A H 0.5489 0.7810 0.5806 0.062 Uiso 1 1 calc R . . . .
H9B H 0.5259 0.7786 0.4897 0.062 Uiso 1 1 calc R . . . .
N10 N 0.3051(3) 0.8343(5) 0.5081(4) 0.0379(17) Uani 1 1 d . U . . .
H10A H 0.2947 0.7945 0.4676 0.046 Uiso 1 1 d GR . . . .
H10B H 0.2806 0.8271 0.5452 0.046 Uiso 1 1 d GR . . . .
N11 N 0.4040(2) 0.3501(4) 0.8508(3) 0.0172(12) Uani 1 1 d . . . . .
C1 C 0.4598(3) 1.0010(5) 0.8376(4) 0.0195(15) Uani 1 1 d . . . . .
C2 C 0.3636(3) 0.9951(5) 0.8261(4) 0.0192(15) Uani 1 1 d . . . . .
C3 C 0.3652(3) 0.8148(5) 0.5433(4) 0.0196(14) Uani 1 1 d . . . . .
C4 C 0.4611(3) 0.7949(5) 0.5578(4) 0.0205(15) Uani 1 1 d . . . . .
C5 C 0.3495(3) 0.3938(5) 0.8348(4) 0.0212(16) Uani 1 1 d . . . . .
C6 C 0.3452(3) 0.4901(5) 0.8161(5) 0.0262(17) Uani 1 1 d . . . . .
H6 H 0.3070 0.5193 0.8046 0.031 Uiso 1 1 calc R . . . .
C7 C 0.3983(3) 0.5436(5) 0.8145(4) 0.0218(16) Uani 1 1 d . . . . .
C8 C 0.4553(3) 0.4975(5) 0.8321(4) 0.0197(15) Uani 1 1 d . . . . .
H8 H 0.4917 0.5314 0.8324 0.024 Uiso 1 1 calc R . . . .
C9 C 0.4554(3) 0.4002(5) 0.8488(4) 0.0186(15) Uani 1 1 d . . . . .
C10 C 0.3939(3) 0.6475(5) 0.7892(4) 0.0225(16) Uani 1 1 d . . . . .
C11 C 0.2950(3) 0.3260(5) 0.8321(5) 0.0250(16) Uani 1 1 d . . . . .
C12 C 0.5121(3) 0.3371(5) 0.8573(4) 0.0247(16) Uani 1 1 d . . . . .

loop_
_atom_site_aniso_label
_atom_site_aniso_U_11
_atom_site_aniso_U_22
_atom_site_aniso_U_33
_atom_site_aniso_U_23
_atom_site_aniso_U_13
_atom_site_aniso_U_12
Co1 0.0165(6) 0.0154(6) 0.0108(6) 0.000 -0.0021(5) 0.000
Co2 0.0250(5) 0.0148(5) 0.0159(5) -0.0009(4) 0.0047(4) -0.0013(4)
Co3 0.0195(5) 0.0143(4) 0.0127(5) -0.0005(4) 0.0007(3) -0.0009(4)
O1 0.018(2) 0.017(2) 0.021(3) 0.006(2) -0.0003(19) 0.000(2)
O2 0.015(3) 0.025(3) 0.089(5) 0.021(3) 0.010(3) 0.005(2)
O3 0.022(3) 0.023(3) 0.015(3) -0.003(2) 0.0030(19) 0.004(2)
O4 0.020(3) 0.051(4) 0.060(4) 0.026(3) 0.004(3) -0.006(3)
O5 0.035(3) 0.022(3) 0.032(3) 0.005(2) 0.006(2) -0.010(3)
O6 0.030(3) 0.024(3) 0.082(5) 0.019(3) -0.012(3) -0.006(3)
O8 0.040(3) 0.033(3) 0.017(3) 0.004(2) 0.006(2) -0.002(3)
O7 0.054(8) 0.068(9) 0.068(10) 0.002(8) 0.013(7) 0.013(7)
O9 0.034(5) 0.070(6) 0.042(7) -0.002(6) 0.001(4) 0.006(5)
O9' 0.034(5) 0.070(6) 0.042(7) -0.002(6) 0.001(4) 0.006(5)
O10 0.095(6) 0.105(6) 0.060(5) -0.030(5) 0.001(4) 0.006(5)
O11 0.046(5) 0.050(6) 0.045(6) 0.005(5) 0.004(4) 0.005(5)
O11' 0.046(5) 0.050(6) 0.045(6) 0.005(5) 0.004(4) 0.005(5)
O12 0.109(19) 0.080(16) 0.042(13) 0.006(12) -0.021(13) 0.023(15)
O13 0.095(7) 0.104(7) 0.096(7) -0.006(5) 0.010(5) 0.003(5)
N1 0.012(3) 0.021(3) 0.013(3) -0.002(2) 0.002(2) -0.003(2)
N2 0.016(3) 0.017(3) 0.013(3) 0.001(2) 0.002(2) -0.002(2)
N3 0.015(3) 0.020(3) 0.015(3) -0.004(2) 0.003(2) -0.001(2)
N4 0.019(3) 0.025(3) 0.037(4) -0.016(3) 0.000(3) -0.003(3)
N5 0.016(3) 0.027(3) 0.034(4) -0.017(3) 0.010(3) -0.007(3)
N6 0.017(3) 0.028(3) 0.011(3) -0.005(3) -0.002(2) 0.003(3)
N7 0.014(3) 0.022(3) 0.012(3) -0.003(2) -0.004(2) -0.001(2)
N8 0.017(3) 0.021(3) 0.008(3) 0.001(2) 0.002(2) 0.003(3)
N9 0.023(3) 0.107(6) 0.024(3) -0.016(4) 0.003(3) 0.020(4)
N10 0.016(3) 0.077(5) 0.020(3) -0.008(3) 0.001(2) 0.000(3)
N11 0.022(3) 0.015(3) 0.014(3) -0.002(2) 0.001(2) -0.002(2)
C1 0.025(4) 0.018(3) 0.017(4) 0.000(3) 0.008(3) -0.003(3)
C2 0.020(4) 0.022(4) 0.016(4) 0.000(3) 0.004(3) -0.001(3)
C3 0.016(3) 0.026(4) 0.016(3) -0.002(3) -0.002(3) 0.003(3)
C4 0.018(3) 0.026(4) 0.016(3) -0.004(3) -0.002(3) 0.006(3)
C5 0.021(4) 0.018(3) 0.025(4) 0.003(3) 0.004(3) 0.001(3)
C6 0.023(4) 0.022(4) 0.033(4) 0.005(3) 0.003(3) -0.001(3)
C7 0.028(4) 0.019(4) 0.017(4) 0.002(3) -0.003(3) -0.001(3)
C8 0.023(4) 0.026(4) 0.010(3) -0.002(3) 0.001(3) -0.005(3)
C9 0.016(3) 0.022(4) 0.017(4) -0.001(3) -0.002(3) 0.001(3)
C10 0.031(4) 0.018(4) 0.019(4) 0.001(3) 0.005(3) -0.001(3)
C11 0.023(4) 0.023(4) 0.027(4) 0.006(3) -0.002(3) -0.009(3)
C12 0.025(4) 0.032(4) 0.017(4) 0.001(3) 0.004(3) -0.003(3)

loop_
_atom_type_symbol
_atom_type_description
_atom_type_scat_dispersion_real
_atom_type_scat_dispersion_imag
_atom_type_scat_source
C C 0.0033 0.0016 'International Tables Vol C Tables 4.2.6.8 and 6.1.1.4'
H H 0.0000 0.0000 'International Tables Vol C Tables 4.2.6.8 and 6.1.1.4'
Co Co 0.3494 0.9721 'International Tables Vol C Tables 4.2.6.8 and 6.1.1.4'
N N 0.0061 0.0033 'International Tables Vol C Tables 4.2.6.8 and 6.1.1.4'
O O 0.0106 0.0060 'International Tables Vol C Tables 4.2.6.8 and 6.1.1.4'

loop_
_geom_angle_atom_site_label_1
_geom_angle_atom_site_label_2
_geom_angle_atom_site_label_3
_geom_angle
_geom_angle_site_symmetry_1
_geom_angle_site_symmetry_3
O5 Co1 O5 86.3(3) . 2_656
N1 Co1 O5 174.7(2) . 2_656
N1 Co1 O5 174.7(2) 2_656 .
N1 Co1 O5 90.14(18) 2_656 2_656
N1 Co1 O5 90.14(18) . .
N1 Co1 N1 93.6(3) 2_656 .
N6 Co1 O5 87.4(2) 2_656 .
N6 Co1 O5 87.4(2) . 2_656
N6 Co1 O5 86.9(2) . .
N6 Co1 O5 86.9(2) 2_656 2_656
N6 Co1 N1 96.4(2) . .
N6 Co1 N1 96.4(2) 2_656 2_656
N6 Co1 N1 88.9(2) . 2_656
N6 Co1 N1 88.9(2) 2_656 .
N6 Co1 N6 172.3(3) 2_656 .
O2 Co2 O7 68.7(4) 4_556 .
O2 Co2 N2 104.2(2) 4_556 .
O2 Co2 N7 105.4(2) 4_556 .
O6 Co2 O2 116.4(2) . 4_556
O6 Co2 O7 68.9(4) . .
O6 Co2 N2 118.3(2) . .
O6 Co2 N7 108.7(3) . .
N2 Co2 O7 86.9(4) . .
N2 Co2 N7 102.2(2) . .
N7 Co2 O7 170.3(4) . .
O3 Co3 O1 149.14(16) . .
O8 Co3 O1 82.71(17) . .
O8 Co3 O3 89.13(18) . .
N3 Co3 O1 103.99(18) 1_545 .
N3 Co3 O3 104.35(19) 1_545 .
N3 Co3 O8 82.4(2) 1_545 .
N3 Co3 N8 94.2(2) 1_545 6_566
N8 Co3 O1 93.44(18) 6_566 .
N8 Co3 O3 96.44(18) 6_566 .
N8 Co3 O8 174.07(19) 6_566 .
N11 Co3 O1 74.46(18) . .
N11 Co3 O3 75.26(19) . .
N11 Co3 O8 85.4(2) . .
N11 Co3 N3 167.8(2) . 1_545
N11 Co3 N8 98.0(2) . 6_566
C11 O1 Co3 113.6(4) . .
C11 O2 Co2 132.0(5) . 4_546
C12 O3 Co3 115.9(4) . .
C10 O5 Co1 153.6(5) . .
C10 O6 Co2 114.5(5) . .
Co3 O8 H8A 110.0 . .
Co3 O8 H8B 109.7 . .
H8A O8 H8B 108.8 . .
Co2 O7 H7A 107.0 . .
Co2 O7 H7B 109.5 . .
H7A O7 H7B 128.7 . .
H9C O9 H9D 109.5 . .
H9'A O9' H9'B 109.5 . .
H10C O10 H10D 109.5 . .
H12A O12 H12B 109.4 . .
N2 N1 Co1 123.7(4) . .
C1 N1 Co1 131.0(4) . .
C1 N1 N2 105.0(5) . .
N1 N2 Co2 117.9(4) . .
C2 N2 Co2 135.6(5) . .
C2 N2 N1 104.7(5) . .
C1 N3 Co3 125.2(4) . 1_565
C2 N3 Co3 127.4(4) . 1_565
C2 N3 C1 101.9(5) . .
H4A N4 H4B 109.4 . .
C1 N4 H4A 109.3 . .
C1 N4 H4B 109.0 . .
H5A N5 H5B 109.5 . .
C2 N5 H5A 109.1 . .
C2 N5 H5B 109.0 . .
N7 N6 Co1 122.9(4) . .
C4 N6 Co1 132.3(4) . .
C4 N6 N7 104.4(5) . .
N6 N7 Co2 119.0(4) . .
C3 N7 Co2 134.0(4) . .
C3 N7 N6 106.5(5) . .
C3 N8 Co3 128.8(4) . 6_565
C3 N8 C4 101.8(5) . .
C4 N8 Co3 129.4(4) . 6_565
H9A N9 H9B 120.0 . .
C4 N9 H9A 120.0 . .
C4 N9 H9B 120.0 . .
H10A N10 H10B 108.9 . .
C3 N10 H10A 109.1 . .
C3 N10 H10B 109.9 . .
C5 N11 Co3 119.9(4) . .
C9 N11 Co3 119.8(4) . .
C9 N11 C5 120.0(6) . .
N1 C1 N3 113.8(6) . .
N1 C1 N4 124.0(6) . .
N3 C1 N4 122.2(6) . .
N2 C2 N3 114.6(6) . .
N2 C2 N5 122.2(6) . .
N3 C2 N5 123.1(6) . .
N7 C3 N8 113.7(5) . .
N7 C3 N10 122.9(6) . .
N8 C3 N10 123.2(6) . .
N6 C4 N8 113.5(5) . .
N6 C4 N9 123.4(6) . .
N9 C4 N8 123.0(6) . .
N11 C5 C6 121.2(6) . .
N11 C5 C11 114.0(6) . .
C6 C5 C11 124.6(6) . .
C5 C6 H6 120.2 . .
C5 C6 C7 119.6(7) . .
C7 C6 H6 120.2 . .
C6 C7 C8 118.9(6) . .
C6 C7 C10 119.7(6) . .
C8 C7 C10 121.3(6) . .
C7 C8 H8 121.1 . .
C9 C8 C7 117.9(6) . .
C9 C8 H8 121.1 . .
N11 C9 C8 122.5(6) . .
N11 C9 C12 112.8(6) . .
C8 C9 C12 124.4(6) . .
O5 C10 O6 124.9(6) . .
O5 C10 C7 118.7(6) . .
O6 C10 C7 116.5(6) . .
O1 C11 O2 126.8(6) . .
O1 C11 C5 118.0(6) . .
O2 C11 C5 115.2(6) . .
O3 C12 C9 116.2(6) . .
O4 C12 O3 124.6(7) . .
O4 C12 C9 119.1(6) . .

loop_
_geom_bond_atom_site_label_1
_geom_bond_atom_site_label_2
_geom_bond_distance
_geom_bond_site_symmetry_2
Co1 O5 2.245(5) 2_656
Co1 O5 2.245(5) .
Co1 N1 2.123(5) 2_656
Co1 N1 2.123(5) .
Co1 N6 2.071(5) .
Co1 N6 2.071(5) 2_656
Co2 O2 1.962(5) 4_556
Co2 O6 1.953(5) .
Co2 O7 2.361(13) .
Co2 N2 1.962(5) .
Co2 N7 1.993(5) .
Co3 O1 2.299(4) .
Co3 O3 2.181(5) .
Co3 O8 2.167(5) .
Co3 N3 2.076(5) 1_545
Co3 N8 2.110(5) 6_566
Co3 N11 2.072(5) .
O1 C11 1.241(8) .
O2 Co2 1.962(5) 4_546
O2 C11 1.263(8) .
O3 C12 1.283(8) .
O4 C12 1.239(8) .
O5 C10 1.234(8) .
O6 C10 1.264(8) .
O8 H8A 0.8500 .
O8 H8B 0.8500 .
O7 H7A 0.8775 .
O7 H7B 0.8501 .
O9 H9C 0.8499 .
O9 H9D 0.8499 .
O9' H9'A 0.8501 .
O9' H9'B 0.8499 .
O10 H10C 0.8502 .
O10 H10D 0.8500 .
O12 H12A 0.8500 .
O12 H12B 0.8500 .
N1 N2 1.421(7) .
N1 C1 1.325(8) .
N2 C2 1.331(8) .
N3 Co3 2.076(5) 1_565
N3 C1 1.367(8) .
N3 C2 1.340(8) .
N4 H4A 0.8610 .
N4 H4B 0.8607 .
N4 C1 1.371(9) .
N5 H5A 0.8598 .
N5 H5B 0.8601 .
N5 C2 1.383(8) .
N6 N7 1.407(7) .
N6 C4 1.326(8) .
N7 C3 1.305(8) .
N8 Co3 2.110(5) 6_565
N8 C3 1.352(8) .
N8 C4 1.366(8) .
N9 H9A 0.8600 .
N9 H9B 0.8600 .
N9 C4 1.349(8) .
N10 H10A 0.8642 .
N10 H10B 0.8638 .
N10 C3 1.395(8) .
N11 C5 1.340(8) .
N11 C9 1.332(8) .
C5 C6 1.371(9) .
C5 C11 1.521(9) .
C6 H6 0.9300 .
C6 C7 1.389(10) .
C7 C8 1.403(10) .
C7 C10 1.500(9) .
C8 H8 0.9300 .
C8 C9 1.379(9) .
C9 C12 1.515(10) .

loop_
_geom_hbond_atom_site_label_D
_geom_hbond_atom_site_label_H
_geom_hbond_atom_site_label_A
_geom_hbond_distance_DH
_geom_hbond_distance_HA
_geom_hbond_distance_DA
_geom_hbond_angle_DHA
_geom_hbond_site_symmetry_A
O8 H8A O3 0.85 2.43 2.945(6) 119.9 2_656
O8 H8A O4 0.85 2.18 3.022(8) 173.5 2_656
O8 H8B O11 0.85 2.04 2.873(11) 167.6 4_546
O8 H8B O11' 0.85 1.77 2.576(16) 156.3 4_546
O7 H7A O9 0.88 1.82 2.278(17) 110.5 6_566
O7 H7A O9' 0.88 2.53 2.9(4) 106.1 6_566
O7 H7B O13 0.85 1.84 2.63(2) 156.0 2_656
O9 H9C O10 0.85 2.02 2.822(14) 157.4 .
O9 H9D O4 0.85 2.11 2.948(11) 167.3 8_455
O9' H9'A O7 0.85 2.48 2.895(19) 111.1 6_565
O9' H9'B O4 0.85 1.93 2.695(18) 149.3 8_455
O10 H10C O12 0.85 2.05 2.84(3) 152.5 2_656
O10 H10C N10 0.85 2.62 3.070(11) 114.4 1_545
O10 H10D O11 0.85 1.92 2.739(13) 161.6 4_546
O10 H10D O11' 0.85 1.85 2.673(17) 163.6 4_546
O12 H12A O13 0.85 1.86 2.62(3) 148.6 6_566
O12 H12B N4 0.85 2.07 2.72(2) 132.6 1_545
N4 H4A N1 0.86 2.48 3.235(8) 146.5 2_656
N4 H4B O3 0.86 2.20 3.005(7) 155.4 1_565
N5 H5A O2 0.86 2.63 3.212(8) 125.8 4_556
N5 H5A O7 0.86 2.41 3.192(15) 150.5 .
N5 H5A O9 0.86 2.49 3.220(13) 143.7 6_566
N9 H9A O5 0.86 2.36 2.989(9) 130.2 2_656
N9 H9A O13 0.86 2.60 3.040(19) 113.2 .
N9 H9A N1 0.86 2.69 3.182(9) 117.9 2_656
N9 H9B O3 0.86 2.05 2.849(8) 155.1 6_565
N10 H10A O1 0.86 2.09 2.834(8) 144.3 6_565
N10 H10B O2 0.86 2.46 3.220(9) 147.8 4_556
C6 H6 O11' 0.93 2.65 3.542(17) 160.8 .

loop_
_geom_torsion_atom_site_label_1
_geom_torsion_atom_site_label_2
_geom_torsion_atom_site_label_3
_geom_torsion_atom_site_label_4
_geom_torsion
_geom_torsion_site_symmetry_1
Co1 O5 C10 O6 -31.2(16) .
Co1 O5 C10 C7 149.5(8) .
Co1 N1 N2 Co2 -6.9(6) .
Co1 N1 N2 C2 -174.0(4) .
Co1 N1 C1 N3 173.4(4) .
Co1 N1 C1 N4 -8.8(10) .
Co1 N6 N7 Co2 -14.4(6) .
Co1 N6 N7 C3 172.9(4) .
Co1 N6 C4 N8 -172.9(4) .
Co1 N6 C4 N9 5.9(11) .
Co2 O2 C11 O1 -14.3(13) 4_546
Co2 O2 C11 C5 163.3(5) 4_546
Co2 O6 C10 O5 6.9(10) .
Co2 O6 C10 C7 -173.8(5) .
Co2 N2 C2 N3 -164.4(5) .
Co2 N2 C2 N5 14.9(10) .
Co2 N7 C3 N8 -169.4(5) .
Co2 N7 C3 N10 15.2(11) .
Co3 O1 C11 O2 176.0(6) .
Co3 O1 C11 C5 -1.5(8) .
Co3 O3 C12 O4 -177.7(6) .
Co3 O3 C12 C9 -1.3(8) .
Co3 N3 C1 N1 -154.4(4) 1_565
Co3 N3 C1 N4 27.7(9) 1_565
Co3 N3 C2 N2 154.6(4) 1_565
Co3 N3 C2 N5 -24.7(9) 1_565
Co3 N8 C3 N7 -178.8(4) 6_565
Co3 N8 C3 N10 -3.4(10) 6_565
Co3 N8 C4 N6 177.9(4) 6_565
Co3 N8 C4 N9 -0.9(10) 6_565
Co3 N11 C5 C6 -173.5(5) .
Co3 N11 C5 C11 1.5(8) .
Co3 N11 C9 C8 174.7(5) .
Co3 N11 C9 C12 1.0(7) .
N1 N2 C2 N3 -0.8(7) .
N1 N2 C2 N5 178.5(6) .
N2 N1 C1 N3 -1.3(7) .
N2 N1 C1 N4 176.5(6) .
N6 N7 C3 N8 1.7(8) .
N6 N7 C3 N10 -173.7(6) .
N7 N6 C4 N8 0.4(8) .
N7 N6 C4 N9 179.2(7) .
N11 C5 C6 C7 -0.6(11) .
N11 C5 C11 O1 0.2(10) .
N11 C5 C11 O2 -177.6(7) .
N11 C9 C12 O3 0.2(9) .
N11 C9 C12 O4 176.9(6) .
C1 N1 N2 Co2 168.3(4) .
C1 N1 N2 C2 1.3(6) .
C1 N3 C2 N2 0.1(7) .
C1 N3 C2 N5 -179.3(6) .
C2 N3 C1 N1 0.9(7) .
C2 N3 C1 N4 -177.0(6) .
C3 N8 C4 N6 0.5(8) .
C3 N8 C4 N9 -178.3(7) .
C4 N6 N7 Co2 171.4(4) .
C4 N6 N7 C3 -1.2(7) .
C4 N8 C3 N7 -1.4(8) .
C4 N8 C3 N10 174.0(7) .
C5 N11 C9 C8 1.1(10) .
C5 N11 C9 C12 -172.6(6) .
C5 C6 C7 C8 0.0(11) .
C5 C6 C7 C10 176.4(7) .
C6 C5 C11 O1 175.0(7) .
C6 C5 C11 O2 -2.8(11) .
C6 C7 C8 C9 1.0(10) .
C6 C7 C10 O5 176.3(7) .
C6 C7 C10 O6 -3.1(10) .
C7 C8 C9 N11 -1.6(10) .
C7 C8 C9 C12 171.3(6) .
C8 C7 C10 O5 -7.5(10) .
C8 C7 C10 O6 173.2(7) .
C8 C9 C12 O3 -173.3(6) .
C8 C9 C12 O4 3.4(11) .
C9 N11 C5 C6 0.1(10) .
C9 N11 C5 C11 175.1(6) .
C10 C7 C8 C9 -175.3(6) .
C11 C5 C6 C7 -175.1(7) .
